data_4350247
loop_
_publ_author_name
'Guo, Xiaodan'
'Zhu, Guangshan'
'Li, Zhongyue'
'Chen, Yan'
'Li, Xiaotian'
'Qiu, Shilun'

_publ_section_title
;
 Rare Earth coordination polymers with zeolite topology constructed from
 4-connected building units.
;
_journal_issue 10
_journal_name_full 'Inorganic chemistry'
_journal_page_first 4065
_journal_page_last 4070
_journal_paper_doi 10.1021/ic060116h
_journal_volume 45
_journal_year 2006
_chemical_formula_sum 'C14 H16 N O8 S Yb'
_chemical_formula_weight 531.38
_chemical_name_common Yb(BTC)(DMF)(DMSO)
_space_group_IT_number 14
_space_group_name_Hall '-P 2yn'
_space_group_name_H-M_alt 'P 1 21/n 1'
_symmetry_cell_setting monoclinic
_symmetry_space_group_name_H-M 'P 1 21/n 1'
_atom_sites_solution_hydrogens geom
_atom_sites_solution_primary direct
_atom_sites_solution_secondary difmap
_audit_creation_method SHELXL-97
_cell_angle_alpha 90.00
_cell_angle_beta 100.26(3)
_cell_angle_gamma 90.00
_cell_formula_units_Z 4
_cell_length_a 10.782(2)
_cell_length_b 15.510(3)
_cell_length_c 10.881(2)
_cell_measurement_temperature 293(2)
_cell_volume 1790.5(6)
_computing_cell_refinement 'Bruker SMART'
_computing_data_collection 'Bruker SMART'
_computing_data_reduction 'Bruker SMART'
_computing_molecular_graphics 'SHELXS-97 (Sheldrick, 1990)'
_computing_publication_material 'SHELXL-97 (Sheldrick, 1997)'
_computing_structure_refinement 'SHELXL-97 (Sheldrick, 1997)'
_computing_structure_solution 'SHELXS-97 (Sheldrick, 1990)'
_diffrn_ambient_temperature 293(2)
_diffrn_measured_fraction_theta_full 0.983
_diffrn_measured_fraction_theta_max 0.983
_diffrn_measurement_device_type 'CCD area detector'
_diffrn_measurement_method 'phi and omega scans'
_diffrn_radiation_monochromator graphite
_diffrn_radiation_source 'fine-focus sealed tube'
_diffrn_radiation_type MoK\a
_diffrn_radiation_wavelength 0.71073
_diffrn_reflns_av_R_equivalents 0.0328
_diffrn_reflns_av_sigmaI/netI 0.0283
_diffrn_reflns_limit_h_max 13
_diffrn_reflns_limit_h_min -13
_diffrn_reflns_limit_k_max 20
_diffrn_reflns_limit_k_min -20
_diffrn_reflns_limit_l_max 14
_diffrn_reflns_limit_l_min -13
_diffrn_reflns_number 16752
_diffrn_reflns_theta_full 27.48
_diffrn_reflns_theta_max 27.48
_diffrn_reflns_theta_min 3.21
_diffrn_standards_decay_% none
_diffrn_standards_interval_count none
_diffrn_standards_interval_time none
_diffrn_standards_number none
_exptl_absorpt_coefficient_mu 5.380
_exptl_absorpt_correction_type none
_exptl_absorpt_process_details SADABS
_exptl_crystal_colour colorless
_exptl_crystal_density_diffrn 1.971
_exptl_crystal_density_method 'not measured'
_exptl_crystal_description block
_exptl_crystal_F_000 1028
_exptl_crystal_size_max 0.3
_exptl_crystal_size_mid 0.25
_exptl_crystal_size_min 0.25
_refine_diff_density_max 0.790
_refine_diff_density_min -0.727
_refine_diff_density_rms 0.121
_refine_ls_extinction_method none
_refine_ls_goodness_of_fit_ref 1.054
_refine_ls_hydrogen_treatment mixed
_refine_ls_matrix_type full
_refine_ls_number_parameters 226
_refine_ls_number_reflns 4035
_refine_ls_number_restraints 0
_refine_ls_restrained_S_all 1.054
_refine_ls_R_factor_all 0.0328
_refine_ls_R_factor_gt 0.0239
_refine_ls_shift/su_max 0.002
_refine_ls_shift/su_mean 0.000
_refine_ls_structure_factor_coef Fsqd
_refine_ls_weighting_details 'calc w=1/[\s^2^(Fo^2^)+(0.0280P)^2^+3.8850P] where P=(Fo^2^+2Fc^2^)/3'
_refine_ls_weighting_scheme calc
_refine_ls_wR_factor_gt 0.0574
_refine_ls_wR_factor_ref 0.0602
_reflns_number_gt 3448
_reflns_number_total 4035
_reflns_threshold_expression >2sigma(I)
_cod_data_source_file ic060116hsi20060119_085807.cif
_cod_data_source_block Yb(BTC)(DMF)(DMSO)
_cod_original_cell_volume 1790.4(6)
_cod_original_sg_symbol_H-M P2(1)/n
_cod_database_code 4350247

loop_
_symmetry_equiv_pos_as_xyz
'x, y, z'
'-x+1/2, y+1/2, -z+1/2'
'-x, -y, -z'
'x-1/2, -y-1/2, z-1/2'

loop_
_atom_site_label
_atom_site_type_symbol
_atom_site_fract_x
_atom_site_fract_y
_atom_site_fract_z
_atom_site_U_iso_or_equiv
_atom_site_adp_type
_atom_site_occupancy
_atom_site_symmetry_multiplicity
_atom_site_calc_flag
_atom_site_refinement_flags
Yb1 Yb 0.856030(14) 0.102004(10) 0.601441(14) 0.01388(6) Uani 1 1 d .
S1 S 0.90110(13) 0.31442(8) 0.69593(13) 0.0405(3) Uani 1 1 d .
O1 O 0.7117(3) 0.1701(2) 0.7097(3) 0.0276(7) Uani 1 1 d .
O2 O 0.6360(3) 0.0632(2) 0.5882(3) 0.0250(6) Uani 1 1 d .
O3 O 0.7547(3) 0.1971(2) 0.4450(3) 0.0305(7) Uani 1 1 d .
O4 O 0.9500(3) 0.1614(2) 0.4389(3) 0.0352(8) Uani 1 1 d .
O5 O 0.8309(3) -0.0111(2) 0.4772(3) 0.0288(7) Uani 1 1 d .
O6 O 1.0604(2) 0.06320(19) 0.6618(3) 0.0197(6) Uani 1 1 d .
O7 O 0.8540(3) 0.0143(2) 0.7704(3) 0.0381(8) Uani 1 1 d .
O8 O 0.9533(3) 0.2243(2) 0.6991(3) 0.0335(8) Uani 1 1 d .
C1 C 0.6214(4) 0.1224(3) 0.6638(4) 0.0180(8) Uani 1 1 d .
C2 C 0.4948(4) 0.1378(3) 0.6971(4) 0.0194(8) Uani 1 1 d .
C3 C 0.4817(4) 0.2032(3) 0.7802(4) 0.0226(8) Uani 1 1 d .
H3A H 0.5518 0.2350 0.8165 0.027 Uiso 1 1 calc R
C4 C 0.3640(4) 0.2219(3) 0.8103(4) 0.0196(8) Uani 1 1 d .
C5 C 0.2597(4) 0.1743(3) 0.7569(4) 0.0199(8) Uani 1 1 d .
H5A H 0.1813 0.1864 0.7771 0.024 Uiso 1 1 calc R
C6 C 0.2719(4) 0.1083(3) 0.6731(4) 0.0177(8) Uani 1 1 d .
C7 C 0.3901(4) 0.0900(3) 0.6435(4) 0.0192(8) Uani 1 1 d .
H7A H 0.3986 0.0458 0.5878 0.023 Uiso 1 1 calc R
C8 C 0.3555(4) 0.2924(3) 0.9022(4) 0.0212(8) Uani 1 1 d .
C9 C 0.1580(3) 0.0570(3) 0.6145(4) 0.0166(8) Uani 1 1 d .
C10 C 0.9121(5) -0.0502(3) 0.8158(4) 0.0346(11) Uani 1 1 d .
C11 C 0.9668(7) -0.1570(4) 0.9801(6) 0.066(2) Uani 1 1 d .
H11A H 1.0187 -0.1783 0.9237 0.099 Uiso 1 1 calc R
H11B H 0.9069 -0.2006 0.9926 0.099 Uiso 1 1 calc R
H11C H 1.0187 -0.1430 1.0587 0.099 Uiso 1 1 calc R
C12 C 0.8168(6) -0.0400(4) 1.0007(5) 0.0553(17) Uani 1 1 d .
H12A H 0.7778 0.0094 0.9568 0.083 Uiso 1 1 calc R
H12B H 0.8643 -0.0223 1.0798 0.083 Uiso 1 1 calc R
H12C H 0.7530 -0.0804 1.0140 0.083 Uiso 1 1 calc R
C13 C 1.0333(9) 0.3807(5) 0.6844(10) 0.100(3) Uani 1 1 d .
H13A H 1.0214 0.4367 0.7179 0.149 Uiso 1 1 calc R
H13B H 1.0415 0.3860 0.5983 0.149 Uiso 1 1 calc R
H13C H 1.1082 0.3550 0.7308 0.149 Uiso 1 1 calc R
C14 C 0.8865(9) 0.3400(5) 0.8496(6) 0.089(3) Uani 1 1 d .
H14A H 0.9011 0.4005 0.8636 0.134 Uiso 1 1 calc R
H14B H 0.9471 0.3077 0.9067 0.134 Uiso 1 1 calc R
H14C H 0.8031 0.3258 0.8625 0.134 Uiso 1 1 calc R
N1 N 0.9001(5) -0.0804(3) 0.9276(4) 0.0421(11) Uani 1 1 d .

loop_
_atom_site_aniso_label
_atom_site_aniso_U_11
_atom_site_aniso_U_22
_atom_site_aniso_U_33
_atom_site_aniso_U_23
_atom_site_aniso_U_13
_atom_site_aniso_U_12
Yb1 0.01039(9) 0.01521(9) 0.01668(9) -0.00012(6) 0.00412(6) -0.00037(6)
S1 0.0460(8) 0.0235(6) 0.0448(7) -0.0073(5) -0.0116(6) 0.0044(5)
O1 0.0140(14) 0.0324(18) 0.0385(17) -0.0141(14) 0.0107(13) -0.0049(12)
O2 0.0157(14) 0.0282(16) 0.0328(16) -0.0116(13) 0.0092(13) -0.0019(12)
O3 0.0196(15) 0.0409(19) 0.0338(16) 0.0196(15) 0.0122(14) 0.0051(14)
O4 0.0259(16) 0.039(2) 0.0452(19) 0.0263(16) 0.0174(15) 0.0131(14)
O5 0.0193(14) 0.0327(18) 0.0359(17) -0.0175(14) 0.0092(13) -0.0034(13)
O6 0.0099(13) 0.0251(15) 0.0243(14) -0.0010(12) 0.0036(12) 0.0005(11)
O7 0.0296(17) 0.052(2) 0.0349(18) 0.0206(17) 0.0117(15) 0.0058(16)
O8 0.0235(16) 0.0217(17) 0.054(2) -0.0129(15) 0.0047(15) -0.0019(13)
C1 0.0138(18) 0.021(2) 0.0214(18) 0.0003(15) 0.0092(16) -0.0004(14)
C2 0.0125(18) 0.022(2) 0.026(2) -0.0029(16) 0.0076(17) -0.0017(15)
C3 0.0150(19) 0.026(2) 0.028(2) -0.0076(17) 0.0057(17) -0.0034(16)
C4 0.0156(19) 0.020(2) 0.0229(19) -0.0060(16) 0.0042(16) -0.0011(15)
C5 0.0150(18) 0.026(2) 0.0203(18) -0.0029(16) 0.0067(16) 0.0010(15)
C6 0.0139(18) 0.021(2) 0.0189(18) -0.0022(15) 0.0030(15) -0.0012(15)
C7 0.0169(19) 0.020(2) 0.0218(18) -0.0032(15) 0.0067(16) 0.0011(15)
C8 0.0174(19) 0.024(2) 0.0223(19) -0.0078(16) 0.0035(17) -0.0030(16)
C9 0.0132(18) 0.0157(19) 0.0203(18) -0.0001(15) 0.0015(16) 0.0027(14)
C10 0.033(3) 0.038(3) 0.030(2) 0.010(2) 0.001(2) -0.008(2)
C11 0.095(6) 0.037(3) 0.055(4) 0.019(3) -0.017(4) -0.003(3)
C12 0.062(4) 0.072(5) 0.034(3) 0.005(3) 0.014(3) -0.019(3)
C13 0.103(7) 0.047(5) 0.140(8) 0.011(5) -0.005(6) -0.036(5)
C14 0.135(8) 0.067(5) 0.057(4) -0.028(4) -0.006(5) 0.045(5)
N1 0.056(3) 0.035(3) 0.032(2) 0.0114(18) -0.001(2) -0.010(2)

loop_
_atom_type_symbol
_atom_type_description
_atom_type_scat_dispersion_real
_atom_type_scat_dispersion_imag
_atom_type_scat_source
C C 0.0033 0.0016 'International Tables Vol C Tables 4.2.6.8 and 6.1.1.4'
H H 0.0000 0.0000 'International Tables Vol C Tables 4.2.6.8 and 6.1.1.4'
N N 0.0061 0.0033 'International Tables Vol C Tables 4.2.6.8 and 6.1.1.4'
O O 0.0106 0.0060 'International Tables Vol C Tables 4.2.6.8 and 6.1.1.4'
S S 0.1246 0.1234 'International Tables Vol C Tables 4.2.6.8 and 6.1.1.4'
Yb Yb -0.3850 5.5486 'International Tables Vol C Tables 4.2.6.8 and 6.1.1.4'

loop_
_geom_angle_atom_site_label_1
_geom_angle_atom_site_label_2
_geom_angle_atom_site_label_3
_geom_angle
_geom_angle_site_symmetry_1
_geom_angle_site_symmetry_3
O5 Yb1 O6 88.47(11) . .
O5 Yb1 O7 90.14(13) . .
O6 Yb1 O7 75.97(11) . .
O5 Yb1 O8 157.61(11) . .
O6 Yb1 O8 75.42(11) . .
O7 Yb1 O8 100.65(14) . .
O5 Yb1 O1 130.00(10) . .
O6 Yb1 O1 131.87(10) . .
O7 Yb1 O1 76.33(12) . .
O8 Yb1 O1 72.03(10) . .
O5 Yb1 O3 93.68(13) . .
O6 Yb1 O3 132.41(10) . .
O7 Yb1 O3 151.40(10) . .
O8 Yb1 O3 86.20(13) . .
O1 Yb1 O3 79.58(11) . .
O5 Yb1 O4 82.73(12) . .
O6 Yb1 O4 78.29(10) . .
O7 Yb1 O4 153.44(11) . .
O8 Yb1 O4 78.88(13) . .
O1 Yb1 O4 127.19(12) . .
O3 Yb1 O4 55.01(10) . .
O5 Yb1 O2 75.76(10) . .
O6 Yb1 O2 147.28(11) . .
O7 Yb1 O2 75.60(12) . .
O8 Yb1 O2 125.79(10) . .
O1 Yb1 O2 54.31(10) . .
O3 Yb1 O2 77.91(11) . .
O4 Yb1 O2 126.45(11) . .
O5 Yb1 C8 90.44(13) . 4_665
O6 Yb1 C8 104.78(11) . 4_665
O7 Yb1 C8 179.06(12) . 4_665
O8 Yb1 C8 79.05(13) . 4_665
O1 Yb1 C8 102.73(12) . 4_665
O3 Yb1 C8 27.80(11) . 4_665
O4 Yb1 C8 27.43(11) . 4_665
O2 Yb1 C8 103.84(12) . 4_665
O5 Yb1 C1 103.01(11) . .
O6 Yb1 C1 148.04(11) . .
O7 Yb1 C1 74.31(12) . .
O8 Yb1 C1 98.80(11) . .
O1 Yb1 C1 27.03(11) . .
O3 Yb1 C1 77.21(11) . .
O4 Yb1 C1 132.22(11) . .
O2 Yb1 C1 27.27(11) . .
C8 Yb1 C1 104.84(12) 4_665 .
O5 Yb1 S1 159.47(9) . .
O6 Yb1 S1 95.10(8) . .
O7 Yb1 S1 110.34(10) . .
O8 Yb1 S1 20.19(8) . .
O1 Yb1 S1 59.73(8) . .
O3 Yb1 S1 69.08(9) . .
O4 Yb1 S1 78.24(10) . .
O2 Yb1 S1 109.74(8) . .
C8 Yb1 S1 69.09(10) 4_665 .
C1 Yb1 S1 84.48(9) . .
O8 S1 C14 106.6(3) . .
O8 S1 C13 103.7(4) . .
C14 S1 C13 98.4(5) . .
O8 S1 Yb1 32.29(13) . .
C14 S1 Yb1 117.9(3) . .
C13 S1 Yb1 126.9(3) . .
C1 O1 Yb1 94.0(2) . .
C1 O2 Yb1 90.8(2) . .
C8 O3 Yb1 91.6(2) 4_665 .
C8 O4 Yb1 91.6(2) 4_665 .
C9 O5 Yb1 157.8(3) 3_656 .
C9 O6 Yb1 138.2(3) 1_655 .
C10 O7 Yb1 136.4(3) . .
S1 O8 Yb1 127.52(19) . .
O1 C1 O2 120.8(3) . .
O1 C1 C2 119.2(3) . .
O2 C1 C2 120.0(4) . .
O1 C1 Yb1 58.94(19) . .
O2 C1 Yb1 61.89(19) . .
C2 C1 Yb1 177.4(3) . .
C3 C2 C7 119.7(3) . .
C3 C2 C1 118.7(4) . .
C7 C2 C1 121.5(4) . .
C2 C3 C4 120.6(4) . .
C5 C4 C3 119.7(4) . .
C5 C4 C8 121.9(3) . .
C3 C4 C8 118.3(4) . .
C4 C5 C6 120.2(3) . .
C5 C6 C7 119.8(4) . .
C5 C6 C9 120.1(3) . .
C7 C6 C9 120.2(3) . .
C2 C7 C6 120.1(4) . .
O4 C8 O3 120.8(4) 4_566 4_566
O4 C8 C4 119.3(3) 4_566 .
O3 C8 C4 119.9(4) 4_566 .
O4 C8 Yb1 60.9(2) 4_566 4_566
O3 C8 Yb1 60.6(2) 4_566 4_566
C4 C8 Yb1 169.4(3) . 4_566
O5 C9 O6 125.3(4) 3_656 1_455
O5 C9 C6 116.9(3) 3_656 .
O6 C9 C6 117.8(3) 1_455 .
O7 C10 N1 121.7(5) . .
C10 N1 C12 121.4(5) . .
C10 N1 C11 121.7(5) . .
C12 N1 C11 116.8(5) . .

loop_
_geom_bond_atom_site_label_1
_geom_bond_atom_site_label_2
_geom_bond_distance
_geom_bond_site_symmetry_2
Yb1 O5 2.202(3) .
Yb1 O6 2.265(3) .
Yb1 O7 2.290(3) .
Yb1 O8 2.330(3) .
Yb1 O1 2.363(3) .
Yb1 O3 2.367(3) .
Yb1 O4 2.375(3) .
Yb1 O2 2.427(3) .
Yb1 C8 2.716(4) 4_665
Yb1 C1 2.751(4) .
Yb1 S1 3.4596(14) .
S1 O8 1.506(3) .
S1 C14 1.752(7) .
S1 C13 1.779(8) .
O1 C1 1.253(5) .
O2 C1 1.261(5) .
O3 C8 1.267(5) 4_665
O4 C8 1.252(5) 4_665
O5 C9 1.248(5) 3_656
O6 C9 1.255(4) 1_655
O7 C10 1.236(6) .
C1 C2 1.493(5) .
C2 C3 1.383(6) .
C2 C7 1.388(6) .
C3 C4 1.396(5) .
C4 C5 1.383(6) .
C4 C8 1.496(5) .
C5 C6 1.392(5) .
C6 C7 1.399(5) .
C6 C9 1.507(5) .
C8 O4 1.252(5) 4_566
C8 O3 1.267(5) 4_566
C8 Yb1 2.716(4) 4_566
C9 O5 1.248(5) 3_656
C9 O6 1.255(4) 1_455
C10 N1 1.332(6) .
C11 N1 1.452(8) .
C12 N1 1.445(8) .
